data_4039014
loop_
_publ_author_name
'N\'eron, S\'ebastien'
'Morency, Mathieu'
'Malveau, C\'edric'
'Maris, Thierry'
'Iftimie, Radu'
'Wuest, James D.'

_publ_section_title
;
 Diphenoquinhydrones and Related Hydrogen-Bonded Charge-Transfer Complexes
;
_journal_name_full 'The Journal of organic chemistry'
_journal_page_first 15796
_journal_page_last 15805
_journal_paper_doi 10.1021/acs.joc.2c01805
_journal_volume 87
_journal_year 2022
_chemical_formula_moiety 'C16 H18 O2, C6 Br4 O2'
_chemical_formula_sum 'C22 H18 Br4 O4'
_chemical_formula_weight 666.00
_chemical_name_systematic
;
2,3,5,6-tetrabromocyclohexa-2,5-diene-1,4-dione 
3,3',5,5'-tetramethyl[1,1'-biphenyl]-4,4'-diol
;
_space_group_crystal_system monoclinic
_space_group_IT_number 12
_space_group_name_Hall '-C 2y'
_space_group_name_H-M_alt 'C 1 2/m 1'
_atom_sites_solution_hydrogens difmap
_atom_sites_solution_primary dual
_audit_creation_date 2021-02-28
_audit_creation_method
;
Olex2 1.3
(compiled 2020.11.12 svn.r5f609507 for OlexSys, GUI svn.r6272)
;
_cell_angle_alpha 90
_cell_angle_beta 109.2660(1)
_cell_angle_gamma 90
_cell_formula_units_Z 2
_cell_length_a 19.8053(3)
_cell_length_b 6.35580(1)
_cell_length_c 9.0498(2)
_cell_measurement_reflns_used 9128
_cell_measurement_temperature 100
_cell_measurement_theta_max 71.851
_cell_measurement_theta_min 4.731
_cell_volume 1075.38(3)
_computing_cell_refinement
;
SAINT (2020) V8.40B; Integration Software for Single Crystal Data.
Bruker AXS Inc., Madison, WI 53719-1173.
;
_computing_data_collection
;
APEX 3 (2019) Bruker AXS Inc., Madison, WI 53719-1173.
;
_computing_data_reduction
;
SAINT (2020) V8.40B; Integration Software for Single Crystal Data.
Bruker AXS Inc., Madison, WI 53719-1173.
;
_computing_molecular_graphics 'Olex2 1.3 (Dolomanov et al., 2009)'
_computing_publication_material 'Olex2 1.3 (Dolomanov et al., 2009)'
_computing_structure_refinement 'XL (Sheldrick, 2015)'
_computing_structure_solution 'XT (Sheldrick, 2015)'
_diffrn_ambient_temperature 100
_diffrn_detector 'CCD area detector'
_diffrn_detector_area_resol_mean 8.3
_diffrn_detector_type 'Bruker APEX2 CCD'
_diffrn_measured_fraction_theta_full 0.994
_diffrn_measured_fraction_theta_max 0.994
_diffrn_measurement_device 'three-circle diffractometer'
_diffrn_measurement_device_type 'Bruker Smart APEX'
_diffrn_measurement_method '\w scans'
_diffrn_radiation_collimation 'Focusing mirrors'
_diffrn_radiation_monochromator 'Quazar MX Mirror Optics'
_diffrn_radiation_probe x-ray
_diffrn_radiation_type 'Cu K\a'
_diffrn_radiation_wavelength 1.54178
_diffrn_reflns_av_R_equivalents 0.0252
_diffrn_reflns_av_unetI/netI 0.0098
_diffrn_reflns_Laue_measured_fraction_full 0.994
_diffrn_reflns_Laue_measured_fraction_max 0.994
_diffrn_reflns_limit_h_max 24
_diffrn_reflns_limit_h_min -24
_diffrn_reflns_limit_k_max 7
_diffrn_reflns_limit_k_min -7
_diffrn_reflns_limit_l_max 11
_diffrn_reflns_limit_l_min -11
_diffrn_reflns_number 20314
_diffrn_reflns_point_group_measured_fraction_full 0.994
_diffrn_reflns_point_group_measured_fraction_max 0.994
_diffrn_reflns_theta_full 67.679
_diffrn_reflns_theta_max 71.987
_diffrn_reflns_theta_min 4.730
_diffrn_source 'Microfocus Source'
_diffrn_source_current 0.65
_diffrn_source_target Cu
_diffrn_source_type 'Incoatec I\mS High Brilliance Microsource'
_diffrn_source_voltage 44.8
_exptl_absorpt_coefficient_mu 9.374
_exptl_absorpt_correction_T_max 0.2260
_exptl_absorpt_correction_T_min 0.0879
_exptl_absorpt_correction_type multi-scan
_exptl_absorpt_process_details
;
SADABS-2016/2 (Bruker,2016/2) was used for absorption correction.
wR2(int) was 0.1417 before and 0.0394 after correction.
The Ratio of minimum to maximum transmission is 0.3889.
The \l/2 correction factor is Not present.
;
_exptl_crystal_colour 'clear light brown'
_exptl_crystal_colour_lustre clear
_exptl_crystal_colour_modifier light
_exptl_crystal_colour_primary brown
_exptl_crystal_density_diffrn 2.057
_exptl_crystal_description Block
_exptl_crystal_F_000 644
_exptl_crystal_recrystallization_method 'crystallised from Toluene/Et2O'
_exptl_crystal_size_max 0.284
_exptl_crystal_size_mid 0.18
_exptl_crystal_size_min 0.152
_refine_diff_density_max 0.734
_refine_diff_density_min -0.778
_refine_diff_density_rms 0.141
_refine_ls_extinction_coef .
_refine_ls_extinction_method none
_refine_ls_goodness_of_fit_ref 1.201
_refine_ls_hydrogen_treatment refxyz
_refine_ls_matrix_type full
_refine_ls_number_parameters 109
_refine_ls_number_reflns 1146
_refine_ls_number_restraints 10
_refine_ls_restrained_S_all 1.197
_refine_ls_R_factor_all 0.0253
_refine_ls_R_factor_gt 0.0253
_refine_ls_shift/su_max 0.000
_refine_ls_shift/su_mean 0.000
_refine_ls_structure_factor_coef Fsqd
_refine_ls_weighting_details
;
w=1/[\s^2^(Fo^2^)+(0.0455P)^2^+2.6582P] where P=(Fo^2^+2Fc^2^)/3
;
_refine_ls_weighting_scheme calc
_refine_ls_wR_factor_gt 0.0726
_refine_ls_wR_factor_ref 0.0726
_reflns_Friedel_coverage 0.000
_reflns_Friedel_fraction_full .
_reflns_Friedel_fraction_max .
_reflns_number_gt 1146
_reflns_number_total 1146
_reflns_threshold_expression 'I > 2\s(I)'
_cod_data_source_file 5_5b_4c.cif
_cod_data_source_block jw23891
_cod_database_code 4039014

loop_
_space_group_symop_id
_space_group_symop_operation_xyz
1 'x, y, z'
2 '-x, y, -z'
3 'x+1/2, y+1/2, z'
4 '-x+1/2, y+1/2, -z'
5 '-x, -y, -z'
6 'x, -y, z'
7 '-x+1/2, -y+1/2, -z'
8 'x+1/2, -y+1/2, z'

loop_
_atom_site_label
_atom_site_type_symbol
_atom_site_fract_x
_atom_site_fract_y
_atom_site_fract_z
_atom_site_U_iso_or_equiv
_atom_site_adp_type
_atom_site_occupancy
_atom_site_site_symmetry_order
_atom_site_calc_flag
_atom_site_refinement_flags_posn
_atom_site_refinement_flags_adp
_atom_site_refinement_flags_occupancy
_atom_site_disorder_assembly
_atom_site_disorder_group
O1A O 0.74017(13) 0.500000 0.3919(3) 0.0175(5) Uani 1 2 d DS T P . .
H1A H 0.729(3) 0.500000 0.473(4) 0.026 Uiso 1 2 d DS U P . .
C1A C 0.81283(18) 0.500000 0.4299(5) 0.0160(7) Uani 1 2 d S T P . .
C2A C 0.85915(18) 0.500000 0.5841(4) 0.0148(7) Uani 1 2 d S T P . .
C3A C 0.93285(18) 0.500000 0.6090(4) 0.0141(7) Uani 1 2 d DS T P . .
H3A H 0.965(2) 0.500000 0.708(3) 0.017 Uiso 1 2 d DS U P . .
C4A C 0.96054(17) 0.500000 0.4855(4) 0.0143(7) Uani 1 2 d S T P . .
C5A C 0.91190(18) 0.500000 0.3329(4) 0.0125(7) Uani 1 2 d DS T P . .
H5A H 0.931(2) 0.500000 0.254(4) 0.015 Uiso 1 2 d DS U P . .
C6A C 0.83826(18) 0.500000 0.3034(4) 0.0142(7) Uani 1 2 d S T P . .
C7A C 0.8309(2) 0.500000 0.7205(5) 0.0176(7) Uani 1 2 d DS T P . .
H7AA H 0.8023(16) 0.618(4) 0.715(4) 0.027(9) Uiso 1 1 d D . . . .
H7AB H 0.866(2) 0.500000 0.816(4) 0.020(11) Uiso 1 2 d DS . P . .
C8A C 0.78535(19) 0.500000 0.1387(4) 0.0173(7) Uani 1 2 d DS T P . .
H8AA H 0.7563(16) 0.618(5) 0.119(4) 0.026 Uiso 1 1 d D U . . .
H8AB H 0.808(3) 0.500000 0.066(5) 0.026 Uiso 1 2 d DS U P . .
Br1B Br 0.61489(2) 0.500000 0.85981(4) 0.01513(15) Uani 1 2 d S T P . .
Br2B Br 0.43706(2) 0.500000 0.79525(4) 0.01478(15) Uani 1 2 d S T P . .
O1B O 0.64140(13) 0.500000 0.5552(3) 0.0166(5) Uani 1 2 d S T P . .
C1B C 0.57701(18) 0.500000 0.5289(4) 0.0119(7) Uani 1 2 d S T P . .
C2B C 0.54651(19) 0.500000 0.6583(4) 0.0138(6) Uani 1 2 d S T P . .
C3B C 0.47600(18) 0.500000 0.6326(4) 0.0130(6) Uani 1 2 d S T P . .

loop_
_atom_site_aniso_label
_atom_site_aniso_U_11
_atom_site_aniso_U_22
_atom_site_aniso_U_33
_atom_site_aniso_U_23
_atom_site_aniso_U_13
_atom_site_aniso_U_12
O1A 0.0068(11) 0.0279(14) 0.0173(13) 0.000 0.0031(10) 0.000
C1A 0.0072(15) 0.0159(16) 0.0248(19) 0.000 0.0053(14) 0.000
C2A 0.0119(16) 0.0128(15) 0.0200(18) 0.000 0.0058(14) 0.000
C3A 0.0084(15) 0.0158(16) 0.0165(17) 0.000 0.0019(13) 0.000
C4A 0.0090(18) 0.0148(16) 0.0189(17) 0.000 0.0042(13) 0.000
C5A 0.0092(16) 0.0149(16) 0.0141(16) 0.000 0.0049(13) 0.000
C6A 0.0133(17) 0.0149(16) 0.0143(17) 0.000 0.0044(14) 0.000
C7A 0.0142(16) 0.0247(19) 0.0152(17) 0.000 0.0066(14) 0.000
C8A 0.0114(16) 0.0248(19) 0.0134(17) 0.000 0.0011(14) 0.000
Br1B 0.0104(2) 0.0238(2) 0.0089(2) 0.000 0.00008(15) 0.000
Br2B 0.0114(2) 0.0234(2) 0.0104(2) 0.000 0.00483(15) 0.000
O1B 0.0089(11) 0.0257(14) 0.0164(12) 0.000 0.0058(10) 0.000
C1B 0.0069(14) 0.0141(16) 0.0111(17) 0.000 -0.0018(12) 0.000
C2B 0.0161(16) 0.0159(16) 0.0094(14) 0.000 0.0041(13) 0.000
C3B 0.0163(17) 0.0137(15) 0.0084(14) 0.000 0.0033(12) 0.000

loop_
_atom_type_symbol
_atom_type_description
_atom_type_scat_dispersion_real
_atom_type_scat_dispersion_imag
_atom_type_scat_source
C C 0.0181 0.0091 'International Tables Vol C Tables 4.2.6.8 and 6.1.1.4'
H H 0.0000 0.0000 'International Tables Vol C Tables 4.2.6.8 and 6.1.1.4'
Br Br -0.6763 1.2805 'International Tables Vol C Tables 4.2.6.8 and 6.1.1.4'
O O 0.0492 0.0322 'International Tables Vol C Tables 4.2.6.8 and 6.1.1.4'

loop_
_geom_angle_atom_site_label_1
_geom_angle_atom_site_label_2
_geom_angle_atom_site_label_3
_geom_angle
_geom_angle_site_symmetry_1
_geom_angle_site_symmetry_3
C1A O1A H1A 110(4) . .
O1A C1A C2A 122.9(3) . .
O1A C1A C6A 115.4(3) . .
C2A C1A C6A 121.7(3) . .
C1A C2A C3A 117.9(3) . .
C1A C2A C7A 121.2(3) . .
C3A C2A C7A 120.9(3) . .
C2A C3A H3A 120(3) . .
C4A C3A C2A 122.3(3) . .
C4A C3A H3A 117(3) . .
C3A C4A C4A 121.5(4) . 5_766
C3A C4A C5A 117.7(3) . .
C5A C4A C4A 120.8(4) . 5_766
C4A C5A H5A 117(3) . .
C6A C5A C4A 121.7(3) . .
C6A C5A H5A 121(3) . .
C1A C6A C8A 119.2(3) . .
C5A C6A C1A 118.8(3) . .
C5A C6A C8A 122.0(3) . .
C2A C7A H7AA 110(2) . .
C2A C7A H7AA 110(2) . 6_565
C2A C7A H7AB 113(3) . .
H7AA C7A H7AA 107(4) . 6_565
H7AA C7A H7AB 108(3) . .
H7AB C7A H7AA 108(3) . 6_565
C6A C8A H8AA 112(2) . .
C6A C8A H8AA 112(2) . 6_565
C6A C8A H8AB 111(3) . .
H8AA C8A H8AA 108(4) . 6_565
H8AA C8A H8AB 106(3) . .
H8AB C8A H8AA 106(3) . 6_565
O1B C1B C2B 121.3(3) . .
O1B C1B C3B 122.9(3) . 5_666
C2B C1B C3B 115.8(3) . 5_666
C1B C2B Br1B 114.5(2) . .
C3B C2B Br1B 123.1(3) . .
C3B C2B C1B 122.4(3) . .
C1B C3B Br2B 115.5(2) 5_666 .
C2B C3B Br2B 122.7(3) . .
C2B C3B C1B 121.8(3) . 5_666

loop_
_geom_bond_atom_site_label_1
_geom_bond_atom_site_label_2
_geom_bond_distance
_geom_bond_site_symmetry_2
O1A H1A 0.83(2) .
O1A C1A 1.365(4) .
C1A C2A 1.394(5) .
C1A C6A 1.394(5) .
C2A C3A 1.401(5) .
C2A C7A 1.514(5) .
C3A H3A 0.913(16) .
C3A C4A 1.398(5) .
C4A C4A 1.497(6) 5_766
C4A C5A 1.399(5) .
C5A H5A 0.909(16) .
C5A C6A 1.393(5) .
C6A C8A 1.513(5) .
C7A H7AA 0.93(2) .
C7A H7AA 0.93(2) 6_565
C7A H7AB 0.91(2) .
C8A H8AA 0.92(2) .
C8A H8AA 0.92(2) 6_565
C8A H8AB 0.92(3) .
Br1B C2B 1.879(4) .
Br2B C3B 1.873(4) .
O1B C1B 1.218(4) .
C1B C2B 1.484(5) .
C1B C3B 1.492(4) 5_666
C2B C3B 1.338(5) .

loop_
_geom_hbond_atom_site_label_D
_geom_hbond_atom_site_label_H
_geom_hbond_atom_site_label_A
_geom_hbond_distance_DH
_geom_hbond_distance_HA
_geom_hbond_distance_DA
_geom_hbond_angle_DHA
_geom_hbond_site_symmetry_A
_geom_hbond_publ_flag
O1A H1A O1B 0.83(2) 2.10(3) 2.814(4) 144(5) . yes

loop_
_geom_torsion_atom_site_label_1
_geom_torsion_atom_site_label_2
_geom_torsion_atom_site_label_3
_geom_torsion_atom_site_label_4
_geom_torsion
_geom_torsion_site_symmetry_1
_geom_torsion_site_symmetry_2
_geom_torsion_site_symmetry_3
_geom_torsion_site_symmetry_4
O1A C1A C2A C3A 180.000(1) . . . .
O1A C1A C2A C7A 0.000(1) . . . .
O1A C1A C6A C5A 180.000(0) . . . .
O1A C1A C6A C8A 0.000(1) . . . .
C1A C2A C3A C4A 0.000(1) . . . .
C2A C1A C6A C5A 0.000(1) . . . .
C2A C1A C6A C8A 180.000(1) . . . .
C2A C3A C4A C4A 180.000(1) . . . 5_766
C2A C3A C4A C5A 0.000(1) . . . .
C3A C4A C5A C6A 0.000(1) . . . .
C4A C4A C5A C6A 180.000(1) 5_766 . . .
C4A C5A C6A C1A 0.000(1) . . . .
C4A C5A C6A C8A 180.000(1) . . . .
C6A C1A C2A C3A 0.000(1) . . . .
C6A C1A C2A C7A 180.000(1) . . . .
C7A C2A C3A C4A 180.000(1) . . . .
Br1B C2B C3B Br2B 0.000(1) . . . .
Br1B C2B C3B C1B 180.000(1) . . . 5_666
O1B C1B C2B Br1B 0.000(1) . . . .
O1B C1B C2B C3B 180.000(1) . . . .
C1B C2B C3B Br2B 180.000(1) . . . .
C1B C2B C3B C1B 0.000(1) . . . 5_666
C3B C1B C2B Br1B 180.000(0) 5_666 . . .
C3B C1B C2B C3B 0.000(1) 5_666 . . .

_cod_database_fobs_code 4039014
